data_7232906
loop_
_publ_author_name
'Zhu, Ning'
'Wang, Guo'
'Lin, Sen'
'Li, Zhong-Feng'
'Xin, Xiu-Lan'
'Yang, Yu-Ping'
'Liu, Min'
'Jin, Qiong-Hua'

_publ_section_title
;
 New discovery in crystallography: correlation of terahertz time-domain
 spectra with crystal structures and photoluminescence properties of
 mononuclear/binuclear diimine--Cu(i)-phosphine complexes
;
_journal_issue 29
_journal_name_full CrystEngComm
_journal_page_first 4275
_journal_paper_doi 10.1039/C9CE00729F
_journal_volume 21
_journal_year 2019
_chemical_formula_moiety 'C54 H38 Cu N4 O P2, C F3 O3 S, C H4 O'
_chemical_formula_sum 'C56 H42 Cu F3 N4 O5 P2 S'
_chemical_formula_weight 1065.48
_space_group_crystal_system triclinic
_space_group_IT_number 2
_space_group_name_Hall '-P 1'
_space_group_name_H-M_alt 'P -1'
_symmetry_space_group_name_Hall '-P 1'
_symmetry_space_group_name_H-M 'P -1'
_atom_sites_solution_hydrogens geom
_atom_sites_solution_primary direct
_atom_sites_solution_secondary difmap
_audit_creation_date 2016-04-12
_audit_creation_method
;
  Olex2 1.1
  (compiled 2011.02.15 svn.r1672, GUI svn.r3494)
;
_audit_update_record
;
2019-04-29 deposited with the CCDC.    2019-06-13 downloaded from the CCDC.
;
_cell_angle_alpha 94.343(2)
_cell_angle_beta 92.474(3)
_cell_angle_gamma 106.148(3)
_cell_formula_units_Z 2
_cell_length_a 10.8914(4)
_cell_length_b 12.2427(3)
_cell_length_c 19.0740(7)
_cell_measurement_reflns_used 7912
_cell_measurement_temperature 102.3
_cell_measurement_theta_max 29.5831
_cell_measurement_theta_min 3.0419
_cell_volume 2430.49(15)
_computing_cell_refinement
;
CrysAlisPro, Agilent Technologies,
Version 1.171.35.11 (release 16-05-2011 CrysAlis171 .NET)
(compiled May 16 2011,17:55:39)
;
_computing_data_collection
;
CrysAlisPro, Agilent Technologies,
Version 1.171.35.11 (release 16-05-2011 CrysAlis171 .NET)
(compiled May 16 2011,17:55:39)
;
_computing_data_reduction
;
CrysAlisPro, Agilent Technologies,
Version 1.171.35.11 (release 16-05-2011 CrysAlis171 .NET)
(compiled May 16 2011,17:55:39)
;
_computing_molecular_graphics
;
O. V. Dolomanov, L. J. Bourhis, R. J. Gildea, J. A. K. Howard and H. Puschmann,
OLEX2: a complete structure solution, refinement and analysis program.
J. Appl. Cryst. (2009). 42, 339-341.
;
_computing_publication_material
;
O. V. Dolomanov, L. J. Bourhis, R. J. Gildea, J. A. K. Howard and H. Puschmann,
OLEX2: a complete structure solution, refinement and analysis program.
J. Appl. Cryst. (2009). 42, 339-341.
;
_computing_structure_refinement 'SHELXL-97 (Sheldrick, 1997)'
_computing_structure_solution 'A short history of SHELX (Sheldrick, 2007)/Bruker'
_diffrn_ambient_temperature 102.3
_diffrn_detector_area_resol_mean 16.0971
_diffrn_measured_fraction_theta_full 0.998
_diffrn_measured_fraction_theta_max 0.998
_diffrn_measurement_details
;
#__ type_ start__ end____ width___ exp.time_
  1 omega  -76.00  -21.00   1.0000    1.5000
omega____ theta____ kappa____ phi______ frames
    -      -13.5222  -37.0000  -30.0000 55

#__ type_ start__ end____ width___ exp.time_
  2 omega  -33.00   -7.00   1.0000    1.5000
omega____ theta____ kappa____ phi______ frames
    -      -13.5222  -37.0000  -90.0000 26

#__ type_ start__ end____ width___ exp.time_
  3 omega  -24.00   21.00   1.0000    1.5000
omega____ theta____ kappa____ phi______ frames
    -      -13.5222  -98.0000   88.0000 45

#__ type_ start__ end____ width___ exp.time_
  4 omega   14.00   88.00   1.0000    1.5000
omega____ theta____ kappa____ phi______ frames
    -       18.8347   37.0000 -180.0000 74

#__ type_ start__ end____ width___ exp.time_
  5 omega  -42.00   38.00   1.0000    1.5000
omega____ theta____ kappa____ phi______ frames
    -       18.8347  -37.0000   30.0000 80

#__ type_ start__ end____ width___ exp.time_
  6 omega   -7.00   60.00   1.0000    1.5000
omega____ theta____ kappa____ phi______ frames
    -       18.8347   77.0000 -120.0000 67

#__ type_ start__ end____ width___ exp.time_
  7 omega   18.00   83.00   1.0000    1.5000
omega____ theta____ kappa____ phi______ frames
    -       18.8347   77.0000  -60.0000 65
;
_diffrn_measurement_device_type 'Xcalibur, Eos, Gemini'
_diffrn_measurement_method '\w scans'
_diffrn_orient_matrix_UB_11 0.0400944000
_diffrn_orient_matrix_UB_12 0.0167457000
_diffrn_orient_matrix_UB_13 -0.0279238000
_diffrn_orient_matrix_UB_21 0.0538766000
_diffrn_orient_matrix_UB_22 -0.0021010000
_diffrn_orient_matrix_UB_23 0.0215452000
_diffrn_orient_matrix_UB_31 -0.0104325000
_diffrn_orient_matrix_UB_32 -0.0582006000
_diffrn_orient_matrix_UB_33 -0.0123747000
_diffrn_radiation_monochromator graphite
_diffrn_radiation_type 'Mo K\a'
_diffrn_radiation_wavelength 0.7107
_diffrn_reflns_av_R_equivalents 0.0264
_diffrn_reflns_av_unetI/netI 0.0407
_diffrn_reflns_limit_h_max 13
_diffrn_reflns_limit_h_min -13
_diffrn_reflns_limit_k_max 15
_diffrn_reflns_limit_k_min -14
_diffrn_reflns_limit_l_max 23
_diffrn_reflns_limit_l_min -23
_diffrn_reflns_number 19760
_diffrn_reflns_theta_full 26.00
_diffrn_reflns_theta_max 26.00
_diffrn_reflns_theta_min 3.05
_diffrn_source 'Enhance (Mo) X-ray Source'
_exptl_absorpt_coefficient_mu 0.625
_exptl_absorpt_correction_T_max 1.00000
_exptl_absorpt_correction_T_min 0.96513
_exptl_absorpt_correction_type multi-scan
_exptl_absorpt_process_details
;
CrysAlisPro, Agilent Technologies,
Version 1.171.35.11 (release 16-05-2011 CrysAlis171 .NET)
(compiled May 16 2011,17:55:39)
Empirical absorption correction using spherical harmonics,
 implemented in SCALE3 ABSPACK scaling algorithm.
;
_exptl_crystal_colour yellow
_exptl_crystal_density_diffrn 1.456
_exptl_crystal_density_method 'not measured'
_exptl_crystal_description block
_exptl_crystal_F_000 1096
_exptl_crystal_size_max 0.55
_exptl_crystal_size_mid 0.40
_exptl_crystal_size_min 0.35
_refine_diff_density_max 1.550
_refine_diff_density_min -0.542
_refine_diff_density_rms 0.071
_refine_ls_extinction_method none
_refine_ls_goodness_of_fit_ref 1.033
_refine_ls_hydrogen_treatment mixed
_refine_ls_matrix_type full
_refine_ls_number_parameters 651
_refine_ls_number_reflns 9547
_refine_ls_number_restraints 0
_refine_ls_restrained_S_all 1.033
_refine_ls_R_factor_all 0.0515
_refine_ls_R_factor_gt 0.0434
_refine_ls_shift/su_max 0.001
_refine_ls_shift/su_mean 0.000
_refine_ls_structure_factor_coef Fsqd
_refine_ls_weighting_details 'calc w=1/[\s^2^(Fo^2^)+(0.0468P)^2^+3.3891P] where P=(Fo^2^+2Fc^2^)/3'
_refine_ls_weighting_scheme calc
_refine_ls_wR_factor_gt 0.1069
_refine_ls_wR_factor_ref 0.1119
_reflns_number_gt 8299
_reflns_number_total 9547
_reflns_threshold_expression >2sigma(I)
_cod_data_source_file c9ce00729f2.cif
_cod_data_source_block exp_3987
_cod_depositor_comments 'Adding full bibliography for 7232899--7232908.cif.'
_cod_original_cell_volume 2430.49(14)
_cod_database_code 7232906
_reflns_odcompleteness_completeness 99.79
_reflns_odcompleteness_iscentric 1
_reflns_odcompleteness_theta 26.32

loop_
_space_group_symop_id
_space_group_symop_operation_xyz
1 'x, y, z'
2 '-x, -y, -z'

loop_
_atom_site_label
_atom_site_type_symbol
_atom_site_fract_x
_atom_site_fract_y
_atom_site_fract_z
_atom_site_U_iso_or_equiv
_atom_site_adp_type
_atom_site_occupancy
_atom_site_symmetry_multiplicity
_atom_site_calc_flag
_atom_site_refinement_flags
Cu1 Cu 0.45882(3) 0.74579(2) 0.251495(15) 0.01510(9) Uani 1 1 d .
P1 P 0.49992(6) 0.65665(5) 0.14900(3) 0.01346(14) Uani 1 1 d .
P2 P 0.30619(6) 0.83326(5) 0.23750(3) 0.01459(14) Uani 1 1 d .
S1 S -0.15579(7) 0.18700(6) 0.22170(4) 0.02636(16) Uani 1 1 d .
O1 O 0.23016(16) 0.59923(14) 0.15837(8) 0.0157(4) Uani 1 1 d .
N1 N 0.6226(2) 0.80513(17) 0.31782(10) 0.0167(4) Uani 1 1 d .
C25 C 0.4810(2) 0.5064(2) 0.16095(13) 0.0158(5) Uani 1 1 d .
C31 C 0.3851(2) 0.6538(2) 0.07600(12) 0.0147(5) Uani 1 1 d .
C42 C 0.1435(2) 0.7344(2) 0.22339(12) 0.0158(5) Uani 1 1 d .
C43 C 0.3232(2) 0.9151(2) 0.16093(13) 0.0170(5) Uani 1 1 d .
N4 N 0.6812(2) 0.4578(2) 0.47491(11) 0.0261(5) Uani 1 1 d .
C19 C 0.6542(2) 0.7027(2) 0.11048(12) 0.0163(5) Uani 1 1 d .
N3 N 0.8630(2) 0.6758(2) 0.49564(11) 0.0261(5) Uani 1 1 d .
C5 C 0.6384(2) 0.7267(2) 0.36193(12) 0.0162(5) Uani 1 1 d .
N2 N 0.4298(2) 0.61270(17) 0.31717(10) 0.0167(4) Uani 1 1 d .
C32 C 0.4177(3) 0.6818(2) 0.00816(13) 0.0177(5) Uani 1 1 d .
H32 H 0.5045 0.6976 -0.0034 0.021 Uiso 1 1 calc R
O3 O -0.2354(2) 0.08839(19) 0.18055(14) 0.0467(6) Uani 1 1 d .
C20 C 0.7020(2) 0.6272(2) 0.06815(13) 0.0182(5) Uani 1 1 d .
H20 H 0.6552 0.5488 0.0604 0.022 Uiso 1 1 calc R
C26 C 0.5679(2) 0.4825(2) 0.20939(13) 0.0181(5) Uani 1 1 d .
H26 H 0.6358 0.5432 0.2320 0.022 Uiso 1 1 calc R
C39 C -0.0965(2) 0.5685(2) 0.20938(14) 0.0209(5) Uani 1 1 d .
H39 H -0.1771 0.5122 0.2057 0.025 Uiso 1 1 calc R
C40 C -0.0839(3) 0.6764(2) 0.24211(13) 0.0203(5) Uani 1 1 d .
H40 H -0.1570 0.6948 0.2592 0.024 Uiso 1 1 calc R
C23 C 0.8404(3) 0.8560(2) 0.09059(14) 0.0221(6) Uani 1 1 d .
H23 H 0.8880 0.9341 0.0983 0.027 Uiso 1 1 calc R
C45 C 0.4654(3) 1.0370(2) 0.08723(14) 0.0254(6) Uani 1 1 d .
H45 H 0.5498 1.0768 0.0768 0.030 Uiso 1 1 calc R
F1 F 0.09209(18) 0.28564(19) 0.22845(12) 0.0537(6) Uani 1 1 d .
C30 C 0.3817(3) 0.4166(2) 0.12901(13) 0.0197(5) Uani 1 1 d .
H30 H 0.3220 0.4313 0.0958 0.024 Uiso 1 1 calc R
C7 C 0.5495(3) 0.5306(2) 0.39749(13) 0.0193(5) Uani 1 1 d .
C37 C 0.1256(2) 0.6261(2) 0.18773(12) 0.0147(5) Uani 1 1 d .
C47 C 0.2387(3) 0.9858(2) 0.06035(15) 0.0296(6) Uani 1 1 d .
H47 H 0.1675 0.9903 0.0312 0.036 Uiso 1 1 calc R
F3 F 0.0092(2) 0.2217(3) 0.12407(11) 0.0696(8) Uani 1 1 d .
C44 C 0.4462(3) 0.9730(2) 0.14510(13) 0.0195(5) Uani 1 1 d .
H44 H 0.5178 0.9689 0.1740 0.023 Uiso 1 1 calc R
C11 C 0.7619(3) 0.6538(2) 0.44995(13) 0.0210(6) Uani 1 1 d .
C35 C 0.1621(3) 0.6358(2) 0.04095(13) 0.0193(5) Uani 1 1 d .
H35 H 0.0752 0.6200 0.0522 0.023 Uiso 1 1 calc R
C27 C 0.5562(3) 0.3713(2) 0.22494(14) 0.0227(6) Uani 1 1 d .
H27 H 0.6167 0.3559 0.2573 0.027 Uiso 1 1 calc R
C38 C 0.0095(2) 0.5434(2) 0.18208(13) 0.0181(5) Uani 1 1 d .
H38 H 0.0020 0.4697 0.1596 0.022 Uiso 1 1 calc R
C36 C 0.2567(2) 0.6309(2) 0.09077(12) 0.0156(5) Uani 1 1 d .
C4 C 0.7502(3) 0.7438(2) 0.40579(13) 0.0191(5) Uani 1 1 d .
C22 C 0.8862(3) 0.7811(2) 0.04832(14) 0.0229(6) Uani 1 1 d .
H22 H 0.9646 0.8081 0.0267 0.027 Uiso 1 1 calc R
O2 O -0.1768(2) 0.29336(17) 0.20766(13) 0.0371(5) Uani 1 1 d .
C24 C 0.7252(2) 0.8172(2) 0.12185(13) 0.0181(5) Uani 1 1 d .
H24 H 0.6946 0.8689 0.1511 0.022 Uiso 1 1 calc R
C29 C 0.3690(3) 0.3052(2) 0.14531(15) 0.0253(6) Uani 1 1 d .
H29 H 0.3003 0.2443 0.1236 0.030 Uiso 1 1 calc R
C9 C 0.3435(3) 0.4206(2) 0.34650(14) 0.0232(6) Uani 1 1 d .
H9 H 0.2756 0.3518 0.3405 0.028 Uiso 1 1 calc R
C49 C 0.2832(3) 0.9320(2) 0.30900(14) 0.0211(6) Uani 1 1 d .
C2 C 0.8317(3) 0.9245(2) 0.35909(14) 0.0257(6) Uani 1 1 d .
H2 H 0.8968 0.9942 0.3571 0.031 Uiso 1 1 calc R
C8 C 0.4496(3) 0.4287(2) 0.39012(14) 0.0229(6) Uani 1 1 d .
H8 H 0.4554 0.3658 0.4151 0.027 Uiso 1 1 calc R
F2 F 0.0392(2) 0.1061(2) 0.19677(14) 0.0658(7) Uani 1 1 d .
C10 C 0.3362(3) 0.5142(2) 0.31105(13) 0.0201(5) Uani 1 1 d .
H10 H 0.2618 0.5079 0.2814 0.024 Uiso 1 1 calc R
C6 C 0.5347(2) 0.6204(2) 0.35984(12) 0.0166(5) Uani 1 1 d .
C1 C 0.7177(3) 0.9012(2) 0.31740(13) 0.0219(6) Uani 1 1 d .
H1 H 0.7070 0.9564 0.2871 0.026 Uiso 1 1 calc R
C33 C 0.3244(3) 0.6867(2) -0.04252(13) 0.0207(5) Uani 1 1 d .
H33 H 0.3473 0.7054 -0.0885 0.025 Uiso 1 1 calc R
C34 C 0.1978(3) 0.6644(2) -0.02587(13) 0.0215(6) Uani 1 1 d .
H34 H 0.1344 0.6688 -0.0606 0.026 Uiso 1 1 calc R
C50 C 0.2360(3) 1.0245(2) 0.29760(16) 0.0270(6) Uani 1 1 d .
H50 H 0.2238 1.0438 0.2510 0.032 Uiso 1 1 calc R
O4 O -0.1367(3) 0.1710(2) 0.29535(13) 0.0512(7) Uani 1 1 d .
C28 C 0.4562(3) 0.2828(2) 0.19311(15) 0.0262(6) Uani 1 1 d .
H28 H 0.4474 0.2067 0.2041 0.031 Uiso 1 1 calc R
C12 C 0.6670(3) 0.5460(2) 0.44214(13) 0.0209(6) Uani 1 1 d .
C48 C 0.2190(3) 0.9223(2) 0.11824(14) 0.0232(6) Uani 1 1 d .
H48 H 0.1343 0.8836 0.1288 0.028 Uiso 1 1 calc R
C21 C 0.8176(2) 0.6669(2) 0.03753(13) 0.0211(5) Uani 1 1 d .
H21 H 0.8498 0.6155 0.0090 0.025 Uiso 1 1 calc R
C46 C 0.3619(3) 1.0427(2) 0.04508(14) 0.0278(6) Uani 1 1 d .
H46 H 0.3751 1.0858 0.0053 0.033 Uiso 1 1 calc R
C13 C 0.8754(3) 0.5879(3) 0.53186(14) 0.0294(7) Uani 1 1 d .
C14 C 0.7872(3) 0.4772(3) 0.51893(14) 0.0297(7) Uani 1 1 d .
C3 C 0.8487(3) 0.8454(2) 0.40317(14) 0.0239(6) Uani 1 1 d .
H3 H 0.9263 0.8593 0.4316 0.029 Uiso 1 1 calc R
C51 C 0.2069(3) 1.0886(3) 0.35459(18) 0.0398(8) Uani 1 1 d .
H51 H 0.1742 1.1512 0.3466 0.048 Uiso 1 1 calc R
C15 C 0.8089(3) 0.3852(3) 0.55438(17) 0.0409(8) Uani 1 1 d .
H15 H 0.7534 0.3101 0.5441 0.049 Uiso 1 1 calc R
C17 C 0.9934(4) 0.5167(4) 0.61845(17) 0.0510(11) Uani 1 1 d .
H17 H 1.0612 0.5291 0.6539 0.061 Uiso 1 1 calc R
C16 C 0.9094(4) 0.4058(4) 0.60290(18) 0.0495(10) Uani 1 1 d .
H16 H 0.9235 0.3446 0.6268 0.059 Uiso 1 1 calc R
C55 C 0.0037(3) 0.2007(3) 0.19144(17) 0.0363(7) Uani 1 1 d .
C18 C 0.9793(3) 0.6068(3) 0.58353(16) 0.0398(8) Uani 1 1 d .
H18 H 1.0378 0.6807 0.5936 0.048 Uiso 1 1 calc R
C52 C 0.2251(4) 1.0623(3) 0.42181(19) 0.0526(11) Uani 1 1 d .
H52 H 0.2043 1.1063 0.4603 0.063 Uiso 1 1 calc R
C41 C 0.0350(2) 0.7578(2) 0.25020(13) 0.0185(5) Uani 1 1 d .
H41 H 0.0426 0.8304 0.2743 0.022 Uiso 1 1 calc R
C54 C 0.3040(3) 0.9069(3) 0.37753(15) 0.0357(8) Uani 1 1 d .
H54 H 0.3388 0.8457 0.3859 0.043 Uiso 1 1 calc R
C53 C 0.2736(4) 0.9717(3) 0.43424(17) 0.0532(11) Uani 1 1 d .
H53 H 0.2863 0.9537 0.4811 0.064 Uiso 1 1 calc R
O5 O -0.2988(4) 0.1428(3) 0.40734(17) 0.0820(10) Uani 1 1 d .
H5 H -0.2429 0.1514 0.3777 0.123 Uiso 1 1 calc R
C56 C -0.4065(5) 0.1687(4) 0.3790(4) 0.097(2) Uani 1 1 d .
H56A H -0.4412 0.1175 0.3364 0.146 Uiso 1 1 calc R
H56B H -0.3823 0.2480 0.3670 0.146 Uiso 1 1 calc R
H56C H -0.4716 0.1590 0.4137 0.146 Uiso 1 1 calc R

loop_
_atom_site_aniso_label
_atom_site_aniso_U_11
_atom_site_aniso_U_22
_atom_site_aniso_U_33
_atom_site_aniso_U_23
_atom_site_aniso_U_13
_atom_site_aniso_U_12
Cu1 0.01627(16) 0.01448(16) 0.01470(16) 0.00206(11) 0.00008(11) 0.00456(12)
P1 0.0127(3) 0.0136(3) 0.0142(3) 0.0016(2) 0.0010(2) 0.0039(2)
P2 0.0163(3) 0.0126(3) 0.0154(3) 0.0023(2) 0.0028(2) 0.0045(2)
S1 0.0237(4) 0.0178(3) 0.0372(4) 0.0070(3) 0.0034(3) 0.0039(3)
O1 0.0147(9) 0.0181(9) 0.0160(8) 0.0026(7) 0.0030(7) 0.0070(7)
N1 0.0198(11) 0.0149(10) 0.0143(10) 0.0009(8) 0.0003(8) 0.0033(9)
C25 0.0167(12) 0.0158(12) 0.0168(12) 0.0023(9) 0.0069(10) 0.0064(10)
C31 0.0175(12) 0.0111(11) 0.0166(12) -0.0010(9) 0.0007(9) 0.0063(10)
C42 0.0172(12) 0.0159(12) 0.0159(12) 0.0071(9) 0.0031(9) 0.0054(10)
C43 0.0221(13) 0.0116(11) 0.0186(12) 0.0022(9) 0.0051(10) 0.0061(10)
N4 0.0346(14) 0.0324(13) 0.0192(11) 0.0104(10) 0.0097(10) 0.0193(11)
C19 0.0142(12) 0.0210(13) 0.0145(12) 0.0037(10) 0.0001(9) 0.0059(10)
N3 0.0262(13) 0.0393(14) 0.0170(11) 0.0026(10) 0.0020(9) 0.0157(11)
C5 0.0209(13) 0.0158(12) 0.0126(11) 0.0001(9) 0.0023(10) 0.0064(10)
N2 0.0187(11) 0.0166(10) 0.0150(10) 0.0017(8) 0.0046(8) 0.0047(9)
C32 0.0203(13) 0.0155(12) 0.0171(12) 0.0016(9) 0.0051(10) 0.0045(10)
O3 0.0382(14) 0.0278(12) 0.0672(17) -0.0008(11) -0.0135(12) 0.0017(10)
C20 0.0166(13) 0.0166(12) 0.0205(13) 0.0004(10) -0.0010(10) 0.0039(10)
C26 0.0160(12) 0.0196(13) 0.0200(12) 0.0027(10) 0.0052(10) 0.0065(10)
C39 0.0147(13) 0.0230(14) 0.0246(13) 0.0068(11) 0.0024(10) 0.0034(11)
C40 0.0176(13) 0.0249(14) 0.0224(13) 0.0066(10) 0.0055(10) 0.0107(11)
C23 0.0199(13) 0.0175(13) 0.0256(14) 0.0061(11) -0.0010(11) -0.0007(11)
C45 0.0293(15) 0.0187(13) 0.0276(14) 0.0047(11) 0.0141(12) 0.0035(12)
F1 0.0250(10) 0.0612(14) 0.0672(14) 0.0009(11) -0.0044(9) 0.0019(10)
C30 0.0193(13) 0.0184(13) 0.0216(13) 0.0002(10) 0.0025(10) 0.0058(11)
C7 0.0256(14) 0.0208(13) 0.0141(12) 0.0030(10) 0.0069(10) 0.0095(11)
C37 0.0149(12) 0.0185(12) 0.0139(11) 0.0048(9) 0.0036(9) 0.0086(10)
C47 0.0344(17) 0.0286(15) 0.0253(14) 0.0104(12) -0.0033(12) 0.0065(13)
F3 0.0533(14) 0.135(2) 0.0370(12) 0.0176(13) 0.0154(10) 0.0486(15)
C44 0.0219(14) 0.0154(12) 0.0220(13) 0.0007(10) 0.0044(10) 0.0063(11)
C11 0.0247(14) 0.0294(14) 0.0126(12) 0.0020(10) 0.0027(10) 0.0135(12)
C35 0.0171(13) 0.0209(13) 0.0202(13) -0.0005(10) -0.0007(10) 0.0067(11)
C27 0.0247(14) 0.0272(14) 0.0224(13) 0.0079(11) 0.0103(11) 0.0148(12)
C38 0.0194(13) 0.0155(12) 0.0194(12) 0.0018(10) 0.0011(10) 0.0048(10)
C36 0.0206(13) 0.0136(12) 0.0136(11) 0.0016(9) 0.0027(9) 0.0058(10)
C4 0.0214(13) 0.0212(13) 0.0137(12) -0.0015(10) 0.0013(10) 0.0056(11)
C22 0.0148(13) 0.0330(15) 0.0201(13) 0.0065(11) 0.0029(10) 0.0041(11)
O2 0.0295(12) 0.0234(11) 0.0625(15) 0.0106(10) 0.0103(10) 0.0115(9)
C24 0.0190(13) 0.0170(12) 0.0189(12) 0.0021(10) 0.0004(10) 0.0061(10)
C29 0.0254(15) 0.0160(13) 0.0328(15) -0.0005(11) 0.0098(12) 0.0029(11)
C9 0.0256(15) 0.0173(13) 0.0235(14) 0.0017(10) 0.0067(11) -0.0001(11)
C49 0.0245(14) 0.0155(12) 0.0212(13) 0.0007(10) 0.0073(11) 0.0015(11)
C2 0.0251(15) 0.0207(14) 0.0247(14) -0.0021(11) -0.0007(11) -0.0029(11)
C8 0.0323(16) 0.0176(13) 0.0207(13) 0.0059(10) 0.0118(11) 0.0076(12)
F2 0.0571(15) 0.0642(15) 0.0894(17) -0.0095(13) -0.0183(13) 0.0470(13)
C10 0.0181(13) 0.0208(13) 0.0192(13) 0.0010(10) 0.0045(10) 0.0017(11)
C6 0.0203(13) 0.0169(12) 0.0132(11) 0.0007(9) 0.0042(10) 0.0062(10)
C1 0.0270(15) 0.0165(13) 0.0192(13) 0.0019(10) 0.0004(11) 0.0015(11)
C33 0.0284(15) 0.0193(13) 0.0145(12) 0.0009(10) 0.0014(10) 0.0073(11)
C34 0.0264(14) 0.0208(13) 0.0178(12) -0.0013(10) -0.0061(11) 0.0096(11)
C50 0.0321(16) 0.0165(13) 0.0323(15) 0.0004(11) 0.0103(12) 0.0059(12)
O4 0.0616(17) 0.0494(15) 0.0381(13) 0.0172(11) 0.0099(12) 0.0040(13)
C28 0.0342(16) 0.0182(13) 0.0312(15) 0.0081(11) 0.0177(13) 0.0120(12)
C12 0.0284(15) 0.0253(14) 0.0131(12) 0.0042(10) 0.0059(10) 0.0133(12)
C48 0.0218(14) 0.0220(14) 0.0247(14) 0.0077(11) 0.0013(11) 0.0030(11)
C21 0.0183(13) 0.0291(14) 0.0177(12) 0.0002(11) 0.0006(10) 0.0102(11)
C46 0.0438(18) 0.0194(14) 0.0203(14) 0.0088(11) 0.0094(12) 0.0063(13)
C13 0.0299(16) 0.053(2) 0.0144(13) 0.0097(12) 0.0048(11) 0.0241(15)
C14 0.0364(17) 0.0446(18) 0.0187(13) 0.0126(12) 0.0116(12) 0.0247(15)
C3 0.0216(14) 0.0279(15) 0.0191(13) -0.0028(11) -0.0032(10) 0.0036(12)
C51 0.050(2) 0.0199(15) 0.051(2) -0.0012(14) 0.0244(17) 0.0101(14)
C15 0.048(2) 0.059(2) 0.0329(17) 0.0278(16) 0.0195(15) 0.0351(18)
C17 0.040(2) 0.108(4) 0.0240(16) 0.0285(19) 0.0085(14) 0.045(2)
C16 0.048(2) 0.083(3) 0.0390(19) 0.0408(19) 0.0200(17) 0.042(2)
C55 0.0299(17) 0.0462(19) 0.0384(18) 0.0031(15) -0.0024(14) 0.0208(15)
C18 0.0342(18) 0.071(2) 0.0226(15) 0.0119(15) 0.0045(13) 0.0265(17)
C52 0.083(3) 0.0315(18) 0.039(2) -0.0104(15) 0.0276(19) 0.0085(19)
C41 0.0230(14) 0.0172(12) 0.0180(12) 0.0043(10) 0.0037(10) 0.0091(11)
C54 0.060(2) 0.0244(15) 0.0229(15) 0.0038(12) 0.0078(14) 0.0104(15)
C53 0.096(3) 0.039(2) 0.0211(16) 0.0006(14) 0.0164(18) 0.013(2)
O5 0.091(3) 0.103(3) 0.068(2) 0.0289(19) 0.0243(18) 0.046(2)
C56 0.080(4) 0.059(3) 0.175(6) 0.036(3) 0.048(4) 0.044(3)

loop_
_atom_type_symbol
_atom_type_description
_atom_type_scat_dispersion_real
_atom_type_scat_dispersion_imag
_atom_type_scat_source
C C 0.0033 0.0016 'International Tables Vol C Tables 4.2.6.8 and 6.1.1.4'
H H 0.0000 0.0000 'International Tables Vol C Tables 4.2.6.8 and 6.1.1.4'
Cu Cu 0.3201 1.2651 'International Tables Vol C Tables 4.2.6.8 and 6.1.1.4'
F F 0.0171 0.0103 'International Tables Vol C Tables 4.2.6.8 and 6.1.1.4'
N N 0.0061 0.0033 'International Tables Vol C Tables 4.2.6.8 and 6.1.1.4'
O O 0.0106 0.0060 'International Tables Vol C Tables 4.2.6.8 and 6.1.1.4'
P P 0.1023 0.0942 'International Tables Vol C Tables 4.2.6.8 and 6.1.1.4'
S S 0.1246 0.1234 'International Tables Vol C Tables 4.2.6.8 and 6.1.1.4'

loop_
_geom_angle_atom_site_label_1
_geom_angle_atom_site_label_2
_geom_angle_atom_site_label_3
_geom_angle
P2 Cu1 P1 113.40(3)
N1 Cu1 P1 110.83(6)
N1 Cu1 P2 125.87(6)
N1 Cu1 N2 80.44(8)
N2 Cu1 P1 100.76(6)
N2 Cu1 P2 118.96(6)
C25 P1 Cu1 109.00(8)
C31 P1 Cu1 112.95(8)
C31 P1 C25 104.45(11)
C31 P1 C19 103.34(11)
C19 P1 Cu1 121.68(8)
C19 P1 C25 103.81(11)
C42 P2 Cu1 113.62(8)
C43 P2 Cu1 113.18(8)
C43 P2 C42 104.07(11)
C43 P2 C49 104.22(11)
C49 P2 Cu1 119.23(9)
C49 P2 C42 100.71(12)
O3 S1 O4 114.21(15)
O3 S1 C55 104.18(15)
O2 S1 O3 115.92(15)
O2 S1 O4 115.63(15)
O2 S1 C55 102.67(14)
O4 S1 C55 101.46(15)
C36 O1 C37 116.93(18)
C5 N1 Cu1 112.74(16)
C1 N1 Cu1 128.97(18)
C1 N1 C5 117.8(2)
C26 C25 P1 116.87(19)
C30 C25 P1 124.3(2)
C30 C25 C26 118.7(2)
C32 C31 P1 124.71(19)
C36 C31 P1 117.11(18)
C36 C31 C32 118.0(2)
C37 C42 P2 119.47(19)
C41 C42 P2 123.71(19)
C41 C42 C37 116.7(2)
C44 C43 P2 117.8(2)
C44 C43 C48 119.2(2)
C48 C43 P2 123.1(2)
C12 N4 C14 116.6(3)
C20 C19 P1 121.97(19)
C24 C19 P1 118.97(19)
C24 C19 C20 119.0(2)
C11 N3 C13 116.4(3)
N1 C5 C4 122.4(2)
N1 C5 C6 116.9(2)
C4 C5 C6 120.7(2)
C10 N2 Cu1 128.05(18)
C10 N2 C6 117.9(2)
C6 N2 Cu1 112.25(16)
C31 C32 H32 119.7
C33 C32 C31 120.6(2)
C33 C32 H32 119.7
C19 C20 H20 120.0
C21 C20 C19 120.1(2)
C21 C20 H20 120.0
C25 C26 H26 119.6
C27 C26 C25 120.9(2)
C27 C26 H26 119.6
C40 C39 H39 120.3
C40 C39 C38 119.5(2)
C38 C39 H39 120.3
C39 C40 H40 119.7
C39 C40 C41 120.5(2)
C41 C40 H40 119.7
C22 C23 H23 119.9
C22 C23 C24 120.3(2)
C24 C23 H23 119.9
C44 C45 H45 120.1
C46 C45 H45 120.1
C46 C45 C44 119.9(3)
C25 C30 H30 119.8
C25 C30 C29 120.4(3)
C29 C30 H30 119.8
C8 C7 C12 122.9(2)
C6 C7 C8 117.6(2)
C6 C7 C12 119.5(2)
O1 C37 C42 119.1(2)
C38 C37 O1 118.3(2)
C38 C37 C42 122.6(2)
C48 C47 H47 120.0
C46 C47 H47 120.0
C46 C47 C48 120.0(3)
C43 C44 C45 120.4(3)
C43 C44 H44 119.8
C45 C44 H44 119.8
N3 C11 C4 118.1(2)
N3 C11 C12 122.2(2)
C12 C11 C4 119.7(2)
C36 C35 H35 120.8
C36 C35 C34 118.4(2)
C34 C35 H35 120.8
C26 C27 H27 120.1
C28 C27 C26 119.8(3)
C28 C27 H27 120.1
C39 C38 H38 120.2
C37 C38 C39 119.5(2)
C37 C38 H38 120.2
C31 C36 O1 115.0(2)
C35 C36 O1 122.7(2)
C35 C36 C31 122.3(2)
C5 C4 C11 119.2(2)
C5 C4 C3 118.1(2)
C3 C4 C11 122.7(2)
C23 C22 H22 120.0
C23 C22 C21 120.0(2)
C21 C22 H22 120.0
C19 C24 H24 119.8
C23 C24 C19 120.3(2)
C23 C24 H24 119.8
C30 C29 H29 119.9
C28 C29 C30 120.2(3)
C28 C29 H29 119.9
C8 C9 H9 120.3
C8 C9 C10 119.5(2)
C10 C9 H9 120.3
C50 C49 P2 122.9(2)
C54 C49 P2 117.5(2)
C54 C49 C50 119.3(3)
C1 C2 H2 120.5
C3 C2 H2 120.5
C3 C2 C1 119.1(3)
C7 C8 H8 120.4
C9 C8 C7 119.3(2)
C9 C8 H8 120.4
N2 C10 C9 122.6(3)
N2 C10 H10 118.7
C9 C10 H10 118.7
N2 C6 C5 116.5(2)
N2 C6 C7 123.0(2)
C7 C6 C5 120.4(2)
N1 C1 C2 123.4(2)
N1 C1 H1 118.3
C2 C1 H1 118.3
C32 C33 H33 120.0
C34 C33 C32 119.9(2)
C34 C33 H33 120.0
C35 C34 H34 119.6
C33 C34 C35 120.9(2)
C33 C34 H34 119.6
C49 C50 H50 120.0
C51 C50 C49 119.9(3)
C51 C50 H50 120.0
C27 C28 C29 120.0(3)
C27 C28 H28 120.0
C29 C28 H28 120.0
N4 C12 C7 118.3(3)
N4 C12 C11 121.7(3)
C11 C12 C7 119.9(2)
C43 C48 H48 119.9
C47 C48 C43 120.2(3)
C47 C48 H48 119.9
C20 C21 H21 119.8
C22 C21 C20 120.4(2)
C22 C21 H21 119.8
C45 C46 C47 120.3(3)
C45 C46 H46 119.8
C47 C46 H46 119.8
N3 C13 C14 121.3(3)
N3 C13 C18 119.2(3)
C14 C13 C18 119.5(3)
N4 C14 C13 121.4(3)
N4 C14 C15 119.0(3)
C13 C14 C15 119.5(3)
C4 C3 H3 120.4
C2 C3 C4 119.3(3)
C2 C3 H3 120.4
C50 C51 H51 119.7
C52 C51 C50 120.5(3)
C52 C51 H51 119.7
C14 C15 H15 120.3
C16 C15 C14 119.4(4)
C16 C15 H15 120.3
C16 C17 H17 119.3
C18 C17 H17 119.3
C18 C17 C16 121.4(3)
C15 C16 C17 121.1(3)
C15 C16 H16 119.4
C17 C16 H16 119.4
F1 C55 S1 111.7(2)
F3 C55 S1 111.5(2)
F3 C55 F1 107.3(3)
F2 C55 S1 112.1(3)
F2 C55 F1 107.2(3)
F2 C55 F3 106.7(3)
C13 C18 H18 120.6
C17 C18 C13 118.9(4)
C17 C18 H18 120.6
C51 C52 H52 119.8
C51 C52 C53 120.4(3)
C53 C52 H52 119.8
C42 C41 H41 119.5
C40 C41 C42 121.0(2)
C40 C41 H41 119.5
C49 C54 H54 120.0
C49 C54 C53 120.1(3)
C53 C54 H54 120.0
C52 C53 C54 119.7(3)
C52 C53 H53 120.1
C54 C53 H53 120.1
C56 O5 H5 109.5
O5 C56 H56A 109.5
O5 C56 H56B 109.5
O5 C56 H56C 109.5
H56A C56 H56B 109.5
H56A C56 H56C 109.5
H56B C56 H56C 109.5

loop_
_geom_bond_atom_site_label_1
_geom_bond_atom_site_label_2
_geom_bond_distance
Cu1 P1 2.2885(7)
Cu1 P2 2.2308(7)
Cu1 N1 2.063(2)
Cu1 N2 2.093(2)
P1 C25 1.826(2)
P1 C31 1.823(2)
P1 C19 1.823(3)
P2 C42 1.842(3)
P2 C43 1.820(3)
P2 C49 1.825(3)
S1 O3 1.429(2)
S1 O2 1.426(2)
S1 O4 1.447(2)
S1 C55 1.821(3)
O1 C37 1.398(3)
O1 C36 1.394(3)
N1 C5 1.365(3)
N1 C1 1.334(3)
C25 C26 1.398(4)
C25 C30 1.389(4)
C31 C32 1.399(3)
C31 C36 1.393(3)
C42 C37 1.402(3)
C42 C41 1.400(3)
C43 C44 1.389(4)
C43 C48 1.395(4)
N4 C12 1.330(3)
N4 C14 1.352(4)
C19 C20 1.404(3)
C19 C24 1.395(4)
N3 C11 1.327(3)
N3 C13 1.356(4)
C5 C4 1.403(4)
C5 C6 1.463(3)
N2 C10 1.338(3)
N2 C6 1.352(3)
C32 H32 0.9500
C32 C33 1.389(4)
C20 H20 0.9500
C20 C21 1.389(4)
C26 H26 0.9500
C26 C27 1.388(4)
C39 H39 0.9500
C39 C40 1.385(4)
C39 C38 1.387(4)
C40 H40 0.9500
C40 C41 1.391(4)
C23 H23 0.9500
C23 C22 1.384(4)
C23 C24 1.390(4)
C45 H45 0.9500
C45 C44 1.392(4)
C45 C46 1.377(4)
F1 C55 1.335(4)
C30 H30 0.9500
C30 C29 1.393(4)
C7 C8 1.403(4)
C7 C6 1.399(4)
C7 C12 1.465(4)
C37 C38 1.377(4)
C47 H47 0.9500
C47 C48 1.389(4)
C47 C46 1.384(4)
F3 C55 1.330(4)
C44 H44 0.9500
C11 C4 1.467(4)
C11 C12 1.425(4)
C35 H35 0.9500
C35 C36 1.388(3)
C35 C34 1.390(4)
C27 H27 0.9500
C27 C28 1.384(4)
C38 H38 0.9500
C4 C3 1.405(4)
C22 H22 0.9500
C22 C21 1.385(4)
C24 H24 0.9500
C29 H29 0.9500
C29 C28 1.384(4)
C9 H9 0.9500
C9 C8 1.370(4)
C9 C10 1.393(4)
C49 C50 1.395(4)
C49 C54 1.388(4)
C2 H2 0.9500
C2 C1 1.393(4)
C2 C3 1.375(4)
C8 H8 0.9500
F2 C55 1.328(4)
C10 H10 0.9500
C1 H1 0.9500
C33 H33 0.9500
C33 C34 1.385(4)
C34 H34 0.9500
C50 H50 0.9500
C50 C51 1.392(4)
C28 H28 0.9500
C48 H48 0.9500
C21 H21 0.9500
C46 H46 0.9500
C13 C14 1.423(5)
C13 C18 1.424(4)
C14 C15 1.425(4)
C3 H3 0.9500
C51 H51 0.9500
C51 C52 1.365(5)
C15 H15 0.9500
C15 C16 1.358(5)
C17 H17 0.9500
C17 C16 1.411(6)
C17 C18 1.372(5)
C16 H16 0.9500
C18 H18 0.9500
C52 H52 0.9500
C52 C53 1.386(6)
C41 H41 0.9500
C54 H54 0.9500
C54 C53 1.398(4)
C53 H53 0.9500
O5 H5 0.8400
O5 C56 1.395(6)
C56 H56A 0.9800
C56 H56B 0.9800
C56 H56C 0.9800

loop_
_geom_torsion_atom_site_label_1
_geom_torsion_atom_site_label_2
_geom_torsion_atom_site_label_3
_geom_torsion_atom_site_label_4
_geom_torsion
Cu1 P1 C25 C26 -65.58(19)
Cu1 P1 C25 C30 109.8(2)
Cu1 P1 C31 C32 133.48(19)
Cu1 P1 C31 C36 -41.1(2)
Cu1 P1 C19 C20 152.51(17)
Cu1 P1 C19 C24 -29.3(2)
Cu1 P2 C42 C37 -32.3(2)
Cu1 P2 C42 C41 143.50(19)
Cu1 P2 C43 C44 -37.7(2)
Cu1 P2 C43 C48 142.63(19)
Cu1 P2 C49 C50 151.1(2)
Cu1 P2 C49 C54 -34.5(3)
Cu1 N1 C5 C4 172.57(18)
Cu1 N1 C5 C6 -5.2(3)
Cu1 N1 C1 C2 -171.0(2)
Cu1 N2 C10 C9 163.34(19)
Cu1 N2 C6 C5 10.3(3)
Cu1 N2 C6 C7 -166.08(19)
P1 Cu1 P2 C42 73.75(9)
P1 Cu1 P2 C43 -44.67(9)
P1 Cu1 P2 C49 -167.75(10)
P1 Cu1 N1 C5 -89.84(16)
P1 Cu1 N1 C1 82.0(2)
P1 Cu1 N2 C10 -64.8(2)
P1 Cu1 N2 C6 99.55(16)
P1 C25 C26 C27 176.20(19)
P1 C25 C30 C29 -174.99(19)
P1 C31 C32 C33 -174.40(19)
P1 C31 C36 O1 -7.4(3)
P1 C31 C36 C35 174.54(19)
P1 C19 C20 C21 177.39(19)
P1 C19 C24 C23 -177.12(19)
P2 Cu1 P1 C25 -124.30(9)
P2 Cu1 P1 C31 -8.68(9)
P2 Cu1 P1 C19 115.08(10)
P2 Cu1 N1 C5 127.08(15)
P2 Cu1 N1 C1 -61.1(2)
P2 Cu1 N2 C10 59.7(2)
P2 Cu1 N2 C6 -135.89(14)
P2 C42 C37 O1 -5.4(3)
P2 C42 C37 C38 172.65(19)
P2 C42 C41 C40 -175.28(19)
P2 C43 C44 C45 -179.98(19)
P2 C43 C48 C47 -179.7(2)
P2 C49 C50 C51 172.6(2)
P2 C49 C54 C53 -172.5(3)
O1 C37 C38 C39 -178.6(2)
N1 Cu1 P1 C25 87.72(11)
N1 Cu1 P1 C31 -156.65(11)
N1 Cu1 P1 C19 -32.89(12)
N1 Cu1 P2 C42 -143.96(11)
N1 Cu1 P2 C43 97.62(11)
N1 Cu1 P2 C49 -25.46(12)
N1 Cu1 N2 C10 -174.4(2)
N1 Cu1 N2 C6 -10.03(16)
N1 C5 C4 C11 -177.9(2)
N1 C5 C4 C3 -0.5(4)
N1 C5 C6 N2 -3.6(3)
N1 C5 C6 C7 172.9(2)
C25 P1 C31 C32 -108.2(2)
C25 P1 C31 C36 77.2(2)
C25 P1 C19 C20 29.4(2)
C25 P1 C19 C24 -152.4(2)
C25 C26 C27 C28 -1.1(4)
C25 C30 C29 C28 -0.6(4)
C31 P1 C25 C26 173.46(18)
C31 P1 C25 C30 -11.2(2)
C31 P1 C19 C20 -79.4(2)
C31 P1 C19 C24 98.8(2)
C31 C32 C33 C34 0.4(4)
C42 P2 C43 C44 -161.48(19)
C42 P2 C43 C48 18.8(2)
C42 P2 C49 C50 -84.0(2)
C42 P2 C49 C54 90.5(2)
C42 C37 C38 C39 3.3(4)
C43 P2 C42 C37 91.2(2)
C43 P2 C42 C41 -93.0(2)
C43 P2 C49 C50 23.7(3)
C43 P2 C49 C54 -161.8(2)
N4 C14 C15 C16 -174.7(3)
C19 P1 C25 C26 65.5(2)
C19 P1 C25 C30 -119.2(2)
C19 P1 C31 C32 0.1(2)
C19 P1 C31 C36 -174.49(18)
C19 C20 C21 C22 -0.2(4)
N3 C11 C4 C5 -174.0(2)
N3 C11 C4 C3 8.7(4)
N3 C11 C12 N4 -7.1(4)
N3 C11 C12 C7 172.4(2)
N3 C13 C14 N4 -6.2(4)
N3 C13 C14 C15 175.4(3)
N3 C13 C18 C17 -178.1(3)
C5 N1 C1 C2 0.5(4)
C5 C4 C3 C2 1.1(4)
N2 Cu1 P1 C25 3.96(11)
N2 Cu1 P1 C31 119.58(11)
N2 Cu1 P1 C19 -116.66(11)
N2 Cu1 P2 C42 -44.41(11)
N2 Cu1 P2 C43 -162.83(11)
N2 Cu1 P2 C49 74.09(12)
N2 Cu1 N1 C5 8.13(16)
N2 Cu1 N1 C1 180.0(2)
C32 C31 C36 O1 177.6(2)
C32 C31 C36 C35 -0.4(4)
C32 C33 C34 C35 -0.7(4)
O3 S1 C55 F1 -175.9(2)
O3 S1 C55 F3 64.1(3)
O3 S1 C55 F2 -55.5(3)
C20 C19 C24 C23 1.1(4)
C26 C25 C30 C29 0.3(4)
C26 C27 C28 C29 0.7(4)
C39 C40 C41 C42 2.3(4)
C40 C39 C38 C37 -0.2(4)
C23 C22 C21 C20 0.9(4)
C30 C25 C26 C27 0.6(4)
C30 C29 C28 C27 0.1(4)
C37 O1 C36 C31 151.0(2)
C37 O1 C36 C35 -31.0(3)
C37 C42 C41 C40 0.7(4)
C44 C43 C48 C47 0.6(4)
C44 C45 C46 C47 0.7(4)
C11 N3 C13 C14 2.6(4)
C11 N3 C13 C18 -177.8(2)
C11 C4 C3 C2 178.3(2)
C38 C39 C40 C41 -2.6(4)
C36 O1 C37 C42 -86.0(3)
C36 O1 C37 C38 95.9(3)
C36 C31 C32 C33 0.2(3)
C36 C35 C34 C33 0.5(4)
C4 C5 C6 N2 178.6(2)
C4 C5 C6 C7 -4.9(3)
C4 C11 C12 N4 172.0(2)
C4 C11 C12 C7 -8.5(4)
C22 C23 C24 C19 -0.5(4)
O2 S1 C55 F1 62.9(3)
O2 S1 C55 F3 -57.2(3)
O2 S1 C55 F2 -176.8(2)
C24 C19 C20 C21 -0.8(4)
C24 C23 C22 C21 -0.5(4)
C49 P2 C42 C37 -161.0(2)
C49 P2 C42 C41 14.8(2)
C49 P2 C43 C44 93.4(2)
C49 P2 C43 C48 -86.3(2)
C49 C50 C51 C52 0.5(5)
C49 C54 C53 C52 -1.2(6)
C8 C7 C6 C5 -176.4(2)
C8 C7 C6 N2 -0.2(4)
C8 C7 C12 N4 2.6(4)
C8 C7 C12 C11 -176.9(2)
C8 C9 C10 N2 0.7(4)
C10 N2 C6 C5 176.4(2)
C10 N2 C6 C7 0.0(3)
C10 C9 C8 C7 -0.8(4)
C6 C5 C4 C11 -0.2(3)
C6 C5 C4 C3 177.2(2)
C6 N2 C10 C9 -0.3(4)
C6 C7 C8 C9 0.6(4)
C6 C7 C12 N4 -177.0(2)
C6 C7 C12 C11 3.4(3)
C1 N1 C5 C4 -0.3(4)
C1 N1 C5 C6 -178.0(2)
C1 C2 C3 C4 -0.9(4)
C34 C35 C36 O1 -177.7(2)
C34 C35 C36 C31 0.1(4)
C50 C49 C54 C53 2.1(5)
C50 C51 C52 C53 0.5(6)
O4 S1 C55 F1 -57.0(3)
O4 S1 C55 F3 -177.1(3)
O4 S1 C55 F2 63.4(3)
C12 N4 C14 C13 2.9(4)
C12 N4 C14 C15 -178.7(2)
C12 C7 C8 C9 -179.1(2)
C12 C7 C6 C5 3.3(3)
C12 C7 C6 N2 179.5(2)
C12 C11 C4 C5 6.9(4)
C12 C11 C4 C3 -170.4(2)
C48 C43 C44 C45 -0.3(4)
C48 C47 C46 C45 -0.3(4)
C46 C45 C44 C43 -0.4(4)
C46 C47 C48 C43 -0.3(4)
C13 N3 C11 C4 -175.4(2)
C13 N3 C11 C12 3.7(4)
C13 C14 C15 C16 3.7(4)
C14 N4 C12 C7 -176.1(2)
C14 N4 C12 C11 3.4(4)
C14 C13 C18 C17 1.6(4)
C14 C15 C16 C17 -0.5(5)
C3 C2 C1 N1 0.1(4)
C51 C52 C53 C54 -0.1(6)
C16 C17 C18 C13 1.6(5)
C18 C13 C14 N4 174.1(3)
C18 C13 C14 C15 -4.2(4)
C18 C17 C16 C15 -2.2(5)
C41 C42 C37 O1 178.4(2)
C41 C42 C37 C38 -3.5(4)
C54 C49 C50 C51 -1.8(4)
